data_4032793
loop_
_publ_author_name
'Huang, Adrian'
'Wo, Kellie'
'Lee, So Yeun Christine'
'Kneitschel, Nika'
'Chang, Jennifer'
'Zhu, Kathleen'
'Mello, Tatsiana'
'Bancroft, Laura'
'Norman, Natalie J.'
'Zheng, Shao-Liang'

_publ_section_title
;
 Regioselective Synthesis, NMR, and Crystallographic Analysis of
 N1-Substituted Pyrazoles.
;
_journal_issue 17
_journal_name_full 'The Journal of organic chemistry'
_journal_page_first 8864
_journal_page_last 8872
_journal_paper_doi 10.1021/acs.joc.7b01006
_journal_volume 82
_journal_year 2017
_chemical_formula_sum 'C10 H6 N4 O2'
_chemical_formula_weight 214.19
_space_group_crystal_system monoclinic
_space_group_IT_number 14
_space_group_name_Hall '-P 2yn'
_space_group_name_H-M_alt 'P 1 21/n 1'
_symmetry_space_group_name_Hall '-P 2yn'
_symmetry_space_group_name_H-M 'P 1 21/n 1'
_atom_sites_solution_hydrogens geom
_audit_creation_method SHELXL-2014/6
_cell_angle_alpha 90
_cell_angle_beta 90.690(4)
_cell_angle_gamma 90
_cell_formula_units_Z 4
_cell_length_a 3.7941(2)
_cell_length_b 13.5676(10)
_cell_length_c 18.5776(13)
_cell_measurement_reflns_used 5272
_cell_measurement_temperature 100(2)
_cell_measurement_theta_max 66.5
_cell_measurement_theta_min 4.00
_cell_volume 956.25(11)
_computing_cell_refinement 'SAINT 8.34C (Bruker-AXS, 2014)'
_computing_data_collection 'APEX2 v2014.3.0 (Bruker-AXS, 2014)'
_computing_data_reduction 'SAINT 8.34C (Bruker-AXS, 2014)'
_computing_molecular_graphics 'Bruker SHELXTL (Sheldrick, 2015)'
_computing_publication_material 'Bruker SHELXTL (Sheldrick, 2015)'
_computing_structure_refinement 'SHELXL-2014 (Sheldrick, 2015)'
_computing_structure_solution 'SHELXT-2014 (Sheldrick, 2015)'
_diffrn_ambient_temperature 100(2)
_diffrn_measured_fraction_theta_full 0.983
_diffrn_measured_fraction_theta_max 0.982
_diffrn_measurement_device_type
;
Bruker D8 goniometer with CCD area detector  
;
_diffrn_measurement_method 'omega and phi scans'
_diffrn_radiation_monochromator graphite
_diffrn_radiation_source 'I\mS microfocus tube'
_diffrn_radiation_type CuK\a
_diffrn_radiation_wavelength 1.54178
_diffrn_reflns_av_R_equivalents 0.0492
_diffrn_reflns_av_unetI/netI 0.0317
_diffrn_reflns_Laue_measured_fraction_full 0.983
_diffrn_reflns_Laue_measured_fraction_max 0.982
_diffrn_reflns_limit_h_max 4
_diffrn_reflns_limit_h_min -4
_diffrn_reflns_limit_k_max 14
_diffrn_reflns_limit_k_min -16
_diffrn_reflns_limit_l_max 22
_diffrn_reflns_limit_l_min -20
_diffrn_reflns_number 10605
_diffrn_reflns_point_group_measured_fraction_full 0.983
_diffrn_reflns_point_group_measured_fraction_max 0.982
_diffrn_reflns_theta_full 66.500
_diffrn_reflns_theta_max 66.666
_diffrn_reflns_theta_min 4.035
_exptl_absorpt_coefficient_mu 0.921
_exptl_absorpt_correction_T_max 0.8642
_exptl_absorpt_correction_T_min 0.7235
_exptl_absorpt_correction_type multi-scan
_exptl_absorpt_process_details sadabs
_exptl_crystal_colour colorless
_exptl_crystal_density_diffrn 1.488
_exptl_crystal_description needle
_exptl_crystal_F_000 440
_exptl_crystal_size_max 0.240
_exptl_crystal_size_mid 0.012
_exptl_crystal_size_min 0.010
_refine_diff_density_max 0.139
_refine_diff_density_min -0.244
_refine_diff_density_rms 0.039
_refine_ls_extinction_method none
_refine_ls_goodness_of_fit_ref 1.061
_refine_ls_hydrogen_treatment constr
_refine_ls_matrix_type full
_refine_ls_number_parameters 194
_refine_ls_number_reflns 1674
_refine_ls_number_restraints 34
_refine_ls_restrained_S_all 1.062
_refine_ls_R_factor_all 0.0417
_refine_ls_R_factor_gt 0.0352
_refine_ls_shift/su_max 0.000
_refine_ls_shift/su_mean 0.000
_refine_ls_structure_factor_coef Fsqd
_refine_ls_weighting_details 'w=1/[\s^2^(Fo^2^)+(0.0521P)^2^+0.1096P] where P=(Fo^2^+2Fc^2^)/3'
_refine_ls_weighting_scheme calc
_refine_ls_wR_factor_gt 0.0907
_refine_ls_wR_factor_ref 0.0940
_reflns_Friedel_coverage 0.000
_reflns_number_gt 1426
_reflns_number_total 1674
_reflns_threshold_expression 'I > 2\s(I)'
_cod_data_source_file jo7b01006_si_001.cif
_cod_data_source_block Lab-21
_cod_database_code 4032793
_shelx_space_group_comment
;
The symmetry employed for this shelxl refinement is uniquely defined
by the following loop, which should always be used as a source of
symmetry information in preference to the above space-group names.
They are only intended as comments.
;
_shelx_estimated_absorpt_t_min 0.809
_shelx_estimated_absorpt_t_max 0.991
_shelxl_version_number 2014/6

loop_
_space_group_symop_operation_xyz
'x, y, z'
'-x+1/2, y+1/2, -z+1/2'
'-x, -y, -z'
'x-1/2, -y-1/2, z-1/2'

loop_
_atom_site_label
_atom_site_type_symbol
_atom_site_fract_x
_atom_site_fract_y
_atom_site_fract_z
_atom_site_U_iso_or_equiv
_atom_site_adp_type
_atom_site_occupancy
_atom_site_site_symmetry_order
_atom_site_calc_flag
_atom_site_refinement_flags_posn
_atom_site_refinement_flags_adp
_atom_site_refinement_flags_occupancy
_atom_site_disorder_assembly
_atom_site_disorder_group
N1 N 0.0971(3) 0.46708(9) 0.63809(7) 0.0283(3) Uani 0.9141(11) 1 d D . P A 1
C1 C -0.0634(5) 0.49791(13) 0.69660(8) 0.0269(4) Uani 0.9141(11) 1 d D . P A 1
C2 C -0.0905(4) 0.42809(11) 0.75108(8) 0.0295(3) Uani 0.9141(11) 1 d D . P A 1
H2 H -0.1945 0.4350 0.7971 0.035 Uiso 0.9141(11) 1 calc R U P A 1
C3 C 0.0691(4) 0.34728(11) 0.72225(7) 0.0292(3) Uani 0.9141(11) 1 d D . P A 1
H3 H 0.0998 0.2851 0.7449 0.035 Uiso 0.9141(11) 1 calc R U P A 1
N2 N 0.1768(3) 0.37249(9) 0.65454(6) 0.0253(3) Uani 0.9141(11) 1 d D . P A 1
C4 C 0.3434(5) 0.31111(12) 0.60263(9) 0.0261(4) Uani 0.9141(11) 1 d D . P A 1
C5 C 0.4418(4) 0.35078(11) 0.53714(8) 0.0317(4) Uani 0.9141(11) 1 d D . P A 1
H5 H 0.4017 0.4185 0.5271 0.038 Uiso 0.9141(11) 1 calc R U P A 1
C6 C 0.5987(4) 0.29085(13) 0.48657(9) 0.0322(4) Uani 0.9141(11) 1 d D . P A 1
H6 H 0.6685 0.3174 0.4416 0.039 Uiso 0.9141(11) 1 calc R U P A 1
C7 C 0.6543(5) 0.19161(13) 0.50161(9) 0.0287(4) Uani 0.9141(11) 1 d D . P A 1
C8 C 0.5569(4) 0.15241(12) 0.56769(9) 0.0313(4) Uani 0.9141(11) 1 d D . P A 1
H8 H 0.5986 0.0848 0.5780 0.038 Uiso 0.9141(11) 1 calc R U P A 1
C9 C 0.3995(4) 0.21213(12) 0.61822(8) 0.0297(3) Uani 0.9141(11) 1 d D . P A 1
H9 H 0.3302 0.1858 0.6633 0.036 Uiso 0.9141(11) 1 calc R U P A 1
C10 C 0.8152(4) 0.12825(12) 0.44882(9) 0.0330(4) Uani 0.9141(11) 1 d D . P A 1
N3 N 0.9395(10) 0.0762(2) 0.40877(16) 0.0394(6) Uani 0.9141(11) 1 d D . P A 1
N4 N -0.1952(5) 0.59714(11) 0.69960(9) 0.0314(4) Uani 0.9141(11) 1 d D . P A 1
O1 O -0.1158(3) 0.65613(8) 0.65292(7) 0.0492(4) Uani 0.9141(11) 1 d D . P A 1
O2 O -0.3823(6) 0.61735(14) 0.75148(7) 0.0382(4) Uani 0.9141(11) 1 d D . P A 1
N1A N 0.401(5) 0.7358(13) 0.4946(8) 0.0283(3) Uani 0.0859(11) 1 d D . P A 2
C1A C 0.298(7) 0.8252(15) 0.5129(10) 0.0269(4) Uani 0.0859(11) 1 d D . P A 2
C2A C 0.384(4) 0.8916(12) 0.4594(8) 0.0295(3) Uani 0.0859(11) 1 d D . P A 2
H2A H 0.3365 0.9604 0.4585 0.035 Uiso 0.0859(11) 1 calc R U P A 2
C3A C 0.549(5) 0.8377(12) 0.4084(9) 0.0292(3) Uani 0.0859(11) 1 d D . P A 2
H3A H 0.6455 0.8633 0.3653 0.035 Uiso 0.0859(11) 1 calc R U P A 2
N2A N 0.554(3) 0.7429(8) 0.4282(6) 0.0253(3) Uani 0.0859(11) 1 d D . P A 2
C4A C 0.706(7) 0.6616(12) 0.3903(10) 0.0261(4) Uani 0.0859(11) 1 d D . P A 2
C5A C 0.754(4) 0.5722(9) 0.4291(8) 0.0317(4) Uani 0.0859(11) 1 d D . P A 2
H5A H 0.6772 0.5661 0.4774 0.038 Uiso 0.0859(11) 1 calc R U P A 2
C6A C 0.916(4) 0.4943(12) 0.3946(8) 0.0322(4) Uani 0.0859(11) 1 d D . P A 2
H6A H 0.9460 0.4326 0.4182 0.039 Uiso 0.0859(11) 1 calc R U P A 2
C7A C 1.036(7) 0.5079(15) 0.3241(10) 0.0287(4) Uani 0.0859(11) 1 d D . P A 2
C8A C 0.980(4) 0.5934(11) 0.2848(9) 0.0313(4) Uani 0.0859(11) 1 d D . P A 2
H8A H 1.0554 0.6003 0.2364 0.038 Uiso 0.0859(11) 1 calc R U P A 2
C9A C 0.812(4) 0.6660(12) 0.3199(9) 0.0297(3) Uani 0.0859(11) 1 d D . P A 2
H9A H 0.7617 0.7248 0.2940 0.036 Uiso 0.0859(11) 1 calc R U P A 2
C10A C 1.211(9) 0.4246(18) 0.2897(13) 0.0330(4) Uani 0.0859(11) 1 d D . P A 2
N3A N 1.408(9) 0.371(2) 0.2646(14) 0.0394(6) Uani 0.0859(11) 1 d D . P A 2
N4A N 0.130(4) 0.8386(9) 0.5808(7) 0.0314(4) Uani 0.0859(11) 1 d D . P A 2
O1A O 0.086(4) 0.7668(9) 0.6190(7) 0.0492(4) Uani 0.0859(11) 1 d D . P A 2
O2A O 0.034(11) 0.9196(18) 0.6032(18) 0.0382(4) Uani 0.0859(11) 1 d D . P A 2

loop_
_atom_site_aniso_label
_atom_site_aniso_U_11
_atom_site_aniso_U_22
_atom_site_aniso_U_33
_atom_site_aniso_U_23
_atom_site_aniso_U_13
_atom_site_aniso_U_12
N1 0.0286(7) 0.0319(7) 0.0244(7) 0.0027(6) 0.0063(5) -0.0008(5)
C1 0.0254(8) 0.0313(8) 0.0242(9) -0.0016(7) 0.0060(8) -0.0023(6)
C2 0.0325(8) 0.0352(8) 0.0211(7) -0.0013(6) 0.0081(6) -0.0035(6)
C3 0.0341(8) 0.0318(8) 0.0220(7) 0.0008(6) 0.0092(6) -0.0031(6)
N2 0.0262(6) 0.0289(6) 0.0209(7) -0.0001(5) 0.0057(5) -0.0018(5)
C4 0.0225(9) 0.0341(10) 0.0216(7) -0.0037(7) 0.0052(6) -0.0028(7)
C5 0.0332(8) 0.0353(8) 0.0268(8) 0.0011(6) 0.0079(6) -0.0014(6)
C6 0.0301(8) 0.0426(11) 0.0240(9) 0.0007(7) 0.0081(7) -0.0023(7)
C7 0.0220(9) 0.0379(11) 0.0263(9) -0.0089(8) 0.0054(6) -0.0007(7)
C8 0.0292(9) 0.0357(9) 0.0290(9) -0.0022(7) 0.0056(6) 0.0005(6)
C9 0.0271(8) 0.0379(8) 0.0242(7) 0.0010(7) 0.0063(6) -0.0010(6)
C10 0.0280(8) 0.0445(9) 0.0268(8) -0.0050(8) 0.0057(6) -0.0018(7)
N3 0.0357(11) 0.0526(9) 0.0302(15) -0.0078(9) 0.0119(9) 0.0005(7)
N4 0.0315(7) 0.0351(9) 0.0277(9) 0.0018(6) 0.0077(6) -0.0003(7)
O1 0.0619(8) 0.0405(7) 0.0456(7) 0.0144(6) 0.0247(6) 0.0096(5)
O2 0.0455(8) 0.0385(8) 0.0308(9) -0.0042(6) 0.0130(8) 0.0038(5)
N1A 0.0286(7) 0.0319(7) 0.0244(7) 0.0027(6) 0.0063(5) -0.0008(5)
C1A 0.0254(8) 0.0313(8) 0.0242(9) -0.0016(7) 0.0060(8) -0.0023(6)
C2A 0.0325(8) 0.0352(8) 0.0211(7) -0.0013(6) 0.0081(6) -0.0035(6)
C3A 0.0341(8) 0.0318(8) 0.0220(7) 0.0008(6) 0.0092(6) -0.0031(6)
N2A 0.0262(6) 0.0289(6) 0.0209(7) -0.0001(5) 0.0057(5) -0.0018(5)
C4A 0.0225(9) 0.0341(10) 0.0216(7) -0.0037(7) 0.0052(6) -0.0028(7)
C5A 0.0332(8) 0.0353(8) 0.0268(8) 0.0011(6) 0.0079(6) -0.0014(6)
C6A 0.0301(8) 0.0426(11) 0.0240(9) 0.0007(7) 0.0081(7) -0.0023(7)
C7A 0.0220(9) 0.0379(11) 0.0263(9) -0.0089(8) 0.0054(6) -0.0007(7)
C8A 0.0292(9) 0.0357(9) 0.0290(9) -0.0022(7) 0.0056(6) 0.0005(6)
C9A 0.0271(8) 0.0379(8) 0.0242(7) 0.0010(7) 0.0063(6) -0.0010(6)
C10A 0.0280(8) 0.0445(9) 0.0268(8) -0.0050(8) 0.0057(6) -0.0018(7)
N3A 0.0357(11) 0.0526(9) 0.0302(15) -0.0078(9) 0.0119(9) 0.0005(7)
N4A 0.0315(7) 0.0351(9) 0.0277(9) 0.0018(6) 0.0077(6) -0.0003(7)
O1A 0.0619(8) 0.0405(7) 0.0456(7) 0.0144(6) 0.0247(6) 0.0096(5)
O2A 0.0455(8) 0.0385(8) 0.0308(9) -0.0042(6) 0.0130(8) 0.0038(5)

loop_
_atom_type_symbol
_atom_type_description
_atom_type_scat_dispersion_real
_atom_type_scat_dispersion_imag
_atom_type_scat_source
C C 0.0181 0.0091 'International Tables Vol C Tables 4.2.6.8 and 6.1.1.4'
H H 0.0000 0.0000 'International Tables Vol C Tables 4.2.6.8 and 6.1.1.4'
N N 0.0311 0.0180 'International Tables Vol C Tables 4.2.6.8 and 6.1.1.4'
O O 0.0492 0.0322 'International Tables Vol C Tables 4.2.6.8 and 6.1.1.4'

loop_
_geom_angle_atom_site_label_1
_geom_angle_atom_site_label_2
_geom_angle_atom_site_label_3
_geom_angle
C1 N1 N2 102.63(13)
N1 C1 C2 114.97(14)
N1 C1 N4 119.52(14)
C2 C1 N4 125.51(13)
C3 C2 C1 102.98(12)
C3 C2 H2 128.5
C1 C2 H2 128.5
C2 C3 N2 107.35(13)
C2 C3 H3 126.3
N2 C3 H3 126.3
N1 N2 C3 112.08(12)
N1 N2 C4 120.03(13)
C3 N2 C4 127.86(14)
C5 C4 C9 121.07(13)
C5 C4 N2 119.52(14)
C9 C4 N2 119.40(14)
C6 C5 C4 119.39(14)
C6 C5 H5 120.3
C4 C5 H5 120.3
C5 C6 C7 119.89(15)
C5 C6 H6 120.1
C7 C6 H6 120.1
C6 C7 C8 120.39(15)
C6 C7 C10 120.26(15)
C8 C7 C10 119.35(16)
C9 C8 C7 119.79(15)
C9 C8 H8 120.1
C7 C8 H8 120.1
C8 C9 C4 119.46(13)
C8 C9 H9 120.3
C4 C9 H9 120.3
N3 C10 C7 177.9(2)
O1 N4 O2 123.94(15)
O1 N4 C1 119.83(14)
O2 N4 C1 116.22(14)
C1A N1A N2A 107.2(13)
N1A C1A C2A 110.0(14)
N1A C1A N4A 118.6(14)
C2A C1A N4A 131.4(17)
C3A C2A C1A 105.4(13)
C3A C2A H2A 127.3
C1A C2A H2A 127.3
N2A C3A C2A 109.3(13)
N2A C3A H3A 125.3
C2A C3A H3A 125.3
C3A N2A N1A 108.1(12)
C3A N2A C4A 127.5(13)
N1A N2A C4A 124.4(13)
C9A C4A C5A 118.9(13)
C9A C4A N2A 123.9(13)
C5A C4A N2A 117.2(13)
C6A C5A C4A 118.1(13)
C6A C5A H5A 120.9
C4A C5A H5A 120.9
C5A C6A C7A 118.8(15)
C5A C6A H6A 120.6
C7A C6A H6A 120.6
C8A C7A C6A 123.6(17)
C8A C7A C10A 118.9(14)
C6A C7A C10A 117.4(14)
C9A C8A C7A 115.3(15)
C9A C8A H8A 122.4
C7A C8A H8A 122.4
C8A C9A C4A 125.1(15)
C8A C9A H9A 117.4
C4A C9A H9A 117.4
N3A C10A C7A 166(4)
O1A N4A O2A 118.3(19)
O1A N4A C1A 118.5(13)
O2A N4A C1A 123(2)

loop_
_geom_bond_atom_site_label_1
_geom_bond_atom_site_label_2
_geom_bond_distance
N1 C1 1.3203(18)
N1 N2 1.3526(19)
C1 C2 1.391(2)
C1 N4 1.438(2)
C2 C3 1.365(2)
C2 H2 0.9500
C3 N2 1.3706(18)
C3 H3 0.9500
N2 C4 1.4277(18)
C4 C5 1.386(2)
C4 C9 1.390(2)
C5 C6 1.383(2)
C5 H5 0.9500
C6 C7 1.391(2)
C6 H6 0.9500
C7 C8 1.392(2)
C7 C10 1.445(2)
C8 C9 1.381(2)
C8 H8 0.9500
C9 H9 0.9500
C10 N3 1.132(3)
N4 O1 1.2206(17)
N4 O2 1.2345(19)
N1A C1A 1.319(17)
N1A N2A 1.373(15)
C1A C2A 1.383(16)
C1A N4A 1.434(15)
C2A C3A 1.356(16)
C2A H2A 0.9500
C3A N2A 1.339(15)
C3A H3A 0.9500
N2A C4A 1.434(14)
C4A C9A 1.374(16)
C4A C5A 1.422(16)
C5A C6A 1.385(15)
C5A H5A 0.9500
C6A C7A 1.402(16)
C6A H6A 0.9500
C7A C8A 1.387(17)
C7A C10A 1.461(18)
C8A C9A 1.347(15)
C8A H8A 0.9500
C9A H9A 0.9500
C10A N3A 1.15(2)
N4A O1A 1.217(14)
N4A O2A 1.23(2)

loop_
_geom_torsion_atom_site_label_1
_geom_torsion_atom_site_label_2
_geom_torsion_atom_site_label_3
_geom_torsion_atom_site_label_4
_geom_torsion
N2 N1 C1 C2 0.5(2)
N2 N1 C1 N4 -179.16(17)
N1 C1 C2 C3 -0.2(2)
N4 C1 C2 C3 179.5(2)
C1 C2 C3 N2 -0.27(17)
C1 N1 N2 C3 -0.68(17)
C1 N1 N2 C4 177.40(16)
C2 C3 N2 N1 0.62(17)
C2 C3 N2 C4 -177.27(16)
N1 N2 C4 C5 3.9(3)
C3 N2 C4 C5 -178.38(15)
N1 N2 C4 C9 -175.15(14)
C3 N2 C4 C9 2.6(3)
C9 C4 C5 C6 -0.1(3)
N2 C4 C5 C6 -179.11(16)
C4 C5 C6 C7 0.4(3)
C5 C6 C7 C8 -0.8(3)
C5 C6 C7 C10 179.44(17)
C6 C7 C8 C9 0.9(3)
C10 C7 C8 C9 -179.32(16)
C7 C8 C9 C4 -0.6(3)
C5 C4 C9 C8 0.2(3)
N2 C4 C9 C8 179.22(15)
N1 C1 N4 O1 -10.3(3)
C2 C1 N4 O1 170.09(19)
N1 C1 N4 O2 170.8(2)
C2 C1 N4 O2 -8.9(3)
N2A N1A C1A C2A 0(3)
N2A N1A C1A N4A -179.8(19)
N1A C1A C2A C3A -1(3)
N4A C1A C2A C3A 178(3)
C1A C2A C3A N2A 2(2)
C2A C3A N2A N1A -2(2)
C2A C3A N2A C4A -179(2)
C1A N1A N2A C3A 2(2)
C1A N1A N2A C4A 179(2)
C3A N2A C4A C9A -13(4)
N1A N2A C4A C9A 170(2)
C3A N2A C4A C5A 165.5(18)
N1A N2A C4A C5A -11(3)
C9A C4A C5A C6A 2(3)
N2A C4A C5A C6A -176.9(18)
C4A C5A C6A C7A 2(3)
C5A C6A C7A C8A -5(4)
C5A C6A C7A C10A 179(2)
C6A C7A C8A C9A 2(3)
C10A C7A C8A C9A 179(2)
C7A C8A C9A C4A 2(3)
C5A C4A C9A C8A -4(4)
N2A C4A C9A C8A 175(2)
C8A C7A C10A N3A 75(10)
C6A C7A C10A N3A -109(9)
N1A C1A N4A O1A 0(3)
C2A C1A N4A O1A -180(2)
N1A C1A N4A O2A 178(3)
C2A C1A N4A O2A -1(5)
